data_2228874
loop_
_publ_author_name
'Kutzky, Barbara'
'Neis, Christian'
'Hegetschweiler, Kaspar'

_publ_section_title
;
 <i>fac</i>-{2-[Bis(2-aminoethyl)amino]ethanaminium}trichloridorhodium(III)
 chloride hemihydrate
;
_journal_coeditor_code SI2315
_journal_issue 1
_journal_name_full 'Acta Crystallographica Section E'
_journal_page_first m92
_journal_page_last m93
_journal_paper_doi 10.1107/S1600536810051846
_journal_volume 67
_journal_year 2011
_chemical_formula_iupac '[Rh (C6 H19 N4) Cl3] Cl, 0.5H2 O'
_chemical_formula_moiety 'C6 H19 Cl3 N4 Rh +, Cl -, 0.5(H2 O)'
_chemical_formula_sum 'C6 H20 Cl4 N4 O0.5 Rh'
_chemical_formula_weight 400.97
_chemical_name_common '[Rh(Htren)Cl~3]Cl*0.5H~2O'
_chemical_name_systematic
;
<i>fac</i>-{2-[Bis(2-aminoethyl)amino]ethanaminium}trichloridorhodium(III)
chloride hemihydrate
;
_space_group_IT_number 14
_symmetry_cell_setting monoclinic
_symmetry_space_group_name_Hall '-P 2ybc'
_symmetry_space_group_name_H-M 'P 1 21/c 1'
_atom_sites_solution_hydrogens geom
_atom_sites_solution_primary heavy
_atom_sites_solution_secondary difmap
_cell_angle_alpha 90.00
_cell_angle_beta 91.1960(10)
_cell_angle_gamma 90.00
_cell_formula_units_Z 8
_cell_length_a 13.8022(6)
_cell_length_b 14.1954(5)
_cell_length_c 13.6208(5)
_cell_measurement_reflns_used 9299
_cell_measurement_temperature 100(2)
_cell_measurement_theta_max 39.40
_cell_measurement_theta_min 3.24
_cell_volume 2668.11(18)
_computing_cell_refinement 'SAINT (Bruker, 2010)'
_computing_data_collection 'APEX2 (Bruker, 2010)'
_computing_data_reduction 'SAINT (Bruker, 2010)'
_computing_molecular_graphics 'DIAMOND (Brandenburg, 2010)'
_computing_publication_material 'SHELXL97 (Sheldrick, 2008) and PLATON (Spek, 2009)'
_computing_structure_refinement 'SHELXL97 (Sheldrick, 2008)'
_computing_structure_solution 'SHELXS97 (Sheldrick, 2008)'
_diffrn_ambient_temperature 100(2)
_diffrn_measured_fraction_theta_full 0.981
_diffrn_measured_fraction_theta_max 0.981
_diffrn_measurement_device_type 'Bruker X8 APEX KappaCCD'
_diffrn_measurement_method 'phi and omega scans'
_diffrn_radiation_monochromator graphite
_diffrn_radiation_source 'fine-focus sealed tube'
_diffrn_radiation_type MoK\a
_diffrn_radiation_wavelength 0.71073
_diffrn_reflns_av_R_equivalents 0.0360
_diffrn_reflns_av_sigmaI/netI 0.0259
_diffrn_reflns_limit_h_max 23
_diffrn_reflns_limit_h_min -23
_diffrn_reflns_limit_k_max 24
_diffrn_reflns_limit_k_min -24
_diffrn_reflns_limit_l_max 18
_diffrn_reflns_limit_l_min -22
_diffrn_reflns_number 56384
_diffrn_reflns_theta_full 37.50
_diffrn_reflns_theta_max 37.50
_diffrn_reflns_theta_min 2.06
_exptl_absorpt_coefficient_mu 2.062
_exptl_absorpt_correction_T_max 0.9407
_exptl_absorpt_correction_T_min 0.7473
_exptl_absorpt_correction_type multi-scan
_exptl_absorpt_process_details '(SADABS; Bruker, 2010)'
_exptl_crystal_colour orange
_exptl_crystal_density_diffrn 1.996
_exptl_crystal_density_method 'not measured'
_exptl_crystal_description prism
_exptl_crystal_F_000 1608
_exptl_crystal_size_max 0.15
_exptl_crystal_size_mid 0.05
_exptl_crystal_size_min 0.03
_refine_diff_density_max 1.788
_refine_diff_density_min -1.886
_refine_ls_extinction_method none
_refine_ls_goodness_of_fit_ref 1.178
_refine_ls_hydrogen_treatment constr
_refine_ls_matrix_type full
_refine_ls_number_parameters 328
_refine_ls_number_reflns 13775
_refine_ls_number_restraints 2
_refine_ls_restrained_S_all 1.178
_refine_ls_R_factor_all 0.0271
_refine_ls_R_factor_gt 0.0252
_refine_ls_shift/su_max 0.001
_refine_ls_shift/su_mean 0.000
_refine_ls_structure_factor_coef Fsqd
_refine_ls_weighting_details 'calc w=1/[\s^2^(Fo^2^)+(0.0142P)^2^+3.4613P] where P=(Fo^2^+2Fc^2^)/3'
_refine_ls_weighting_scheme calc
_refine_ls_wR_factor_gt 0.0637
_refine_ls_wR_factor_ref 0.0650
_reflns_number_gt 13026
_reflns_number_total 13775
_reflns_threshold_expression I>2sigma(I)
_cod_data_source_file si2315.cif
_cod_data_source_block I
_cod_original_sg_symbol_H-M 'P 21/c'
_cod_original_formula_sum 'C6 H20 Cl4 N4 O0.5 Rh1'
_cod_database_code 2228874
_cod_database_fobs_code 2228874

loop_
_symmetry_equiv_pos_as_xyz
'x, y, z'
'-x, y+1/2, -z+1/2'
'-x, -y, -z'
'x, -y-1/2, z-1/2'

loop_
_atom_site_type_symbol
_atom_site_label
_atom_site_fract_x
_atom_site_fract_y
_atom_site_fract_z
_atom_site_U_iso_or_equiv
_atom_site_adp_type
_atom_site_calc_flag
_atom_site_refinement_flags
_atom_site_occupancy
_atom_site_disorder_assembly
_atom_site_disorder_group
Rh Rh2 0.456131(7) 0.457663(7) 0.295722(7) 0.00764(2) Uani d . 1 C .
Cl Cl4 0.35083(2) 0.54510(2) 0.39418(2) 0.01355(5) Uani d . 1 . .
Cl Cl5 0.41181(3) 0.55130(2) 0.15758(3) 0.01525(6) Uani d . 1 . .
Cl Cl6 0.58495(2) 0.55887(2) 0.34534(3) 0.01457(5) Uani d . 1 . .
N N5 0.49273(8) 0.37552(8) 0.41469(9) 0.01239(18) Uani d . 1 . .
H H5C 0.5065 0.4125 0.4687 0.015 Uiso calc R 1 A 1
H H5D 0.4426 0.3355 0.4295 0.015 Uiso calc R 1 A 1
N N6 0.34500(9) 0.37247(9) 0.25038(9) 0.01339(18) Uani d . 1 . .
H H6C 0.3199 0.3433 0.3045 0.016 Uiso calc R 1 B 1
H H6D 0.2968 0.4094 0.2230 0.016 Uiso calc R 1 B 1
N N7 0.54171(10) 0.36156(9) 0.21917(10) 0.0158(2) Uani d . 1 . .
N N81 0.7151(7) 0.4973(11) 0.0537(10) 0.0137(10) Uani d P 0.579(3) C 1
H H81A 0.7110 0.5503 0.0162 0.021 Uiso calc PR 0.579(3) C 1
H H81B 0.7268 0.4467 0.0146 0.021 Uiso calc PR 0.579(3) C 1
H H81C 0.7643 0.5036 0.0988 0.021 Uiso calc PR 0.579(3) C 1
C C11 0.5795(8) 0.3211(6) 0.3865(7) 0.0144(8) Uani d P 0.579(3) C 1
H H11A 0.5909 0.2688 0.4335 0.017 Uiso calc PR 0.579(3) C 1
H H11B 0.6373 0.3624 0.3878 0.017 Uiso calc PR 0.579(3) C 1
C C7 0.3707(4) 0.3016(5) 0.1806(5) 0.0133(6) Uani d P 0.579(3) C 1
H H7A 0.3202 0.2980 0.1280 0.016 Uiso calc PR 0.579(3) C 1
H H7B 0.3744 0.2395 0.2135 0.016 Uiso calc PR 0.579(3) C 1
C C9 0.46844(17) 0.32497(16) 0.13587(17) 0.0126(4) Uani d P 0.579(3) C 1
H H9A 0.4597 0.3741 0.0848 0.015 Uiso calc PR 0.579(3) C 1
H H9B 0.4953 0.2681 0.1044 0.015 Uiso calc PR 0.579(3) C 1
C C13 0.56229(18) 0.28239(16) 0.28408(18) 0.0134(4) Uani d P 0.579(3) C 1
H H13A 0.6205 0.2482 0.2621 0.016 Uiso calc PR 0.579(3) C 1
H H13B 0.5069 0.2381 0.2835 0.016 Uiso calc PR 0.579(3) C 1
C C15 0.62883(18) 0.39463(17) 0.1702(2) 0.0119(4) Uani d P 0.579(3) C 1
H H15A 0.6525 0.3428 0.1285 0.014 Uiso calc PR 0.579(3) C 1
H H15B 0.6793 0.4066 0.2213 0.014 Uiso calc PR 0.579(3) C 1
C C17 0.61978(18) 0.48254(17) 0.1066(2) 0.0123(4) Uani d P 0.579(3) C 1
H H17A 0.6057 0.5379 0.1481 0.015 Uiso calc PR 0.579(3) C 1
H H17B 0.5660 0.4749 0.0581 0.015 Uiso calc PR 0.579(3) C 1
N N82 0.7010(11) 0.5007(16) 0.0506(15) 0.0137(10) Uani d P 0.421(3) C 2
H H82A 0.7544 0.4635 0.0456 0.021 Uiso calc PR 0.421(3) C 2
H H82B 0.7189 0.5623 0.0482 0.021 Uiso calc PR 0.421(3) C 2
H H82C 0.6589 0.4879 0.0001 0.021 Uiso calc PR 0.421(3) C 2
C C12 0.5738(11) 0.3072(9) 0.3985(10) 0.0144(8) Uani d P 0.421(3) C 2
H H12A 0.5479 0.2422 0.3950 0.017 Uiso calc PR 0.421(3) C 2
H H12B 0.6211 0.3105 0.4541 0.017 Uiso calc PR 0.421(3) C 2
C C8 0.3877(6) 0.3096(7) 0.1675(7) 0.0133(6) Uani d P 0.421(3) C 2
H H8A 0.3451 0.2545 0.1552 0.016 Uiso calc PR 0.421(3) C 2
H H8B 0.3917 0.3462 0.1058 0.016 Uiso calc PR 0.421(3) C 2
C C10 0.4876(2) 0.2769(2) 0.2001(3) 0.0139(6) Uani d P 0.421(3) C 2
H H10A 0.4841 0.2379 0.2601 0.017 Uiso calc PR 0.421(3) C 2
H H10B 0.5182 0.2394 0.1478 0.017 Uiso calc PR 0.421(3) C 2
C C14 0.6233(2) 0.3313(2) 0.3038(2) 0.0136(5) Uani d P 0.421(3) C 2
H H14A 0.6606 0.2762 0.2810 0.016 Uiso calc PR 0.421(3) C 2
H H14B 0.6692 0.3840 0.3152 0.016 Uiso calc PR 0.421(3) C 2
C C16 0.5993(3) 0.3907(2) 0.1350(3) 0.0132(5) Uani d P 0.421(3) C 2
H H16A 0.5551 0.3949 0.0770 0.020 Uiso calc PR 0.421(3) C 2
H H16B 0.6463 0.3398 0.1217 0.020 Uiso calc PR 0.421(3) C 2
C C18 0.6550(3) 0.4822(2) 0.1422(3) 0.0135(6) Uani d P 0.421(3) C 2
H H18A 0.6103 0.5343 0.1578 0.020 Uiso calc PR 0.421(3) C 2
H H18B 0.7045 0.4779 0.1957 0.020 Uiso calc PR 0.421(3) C 2
Rh Rh1 -0.050193(6) 0.022538(6) 0.294250(7) 0.00769(2) Uani d . 1 . .
Cl Cl1 -0.14238(2) -0.08013(2) 0.39188(2) 0.01218(5) Uani d . 1 . .
Cl Cl2 -0.08326(2) -0.07112(2) 0.15330(2) 0.01352(5) Uani d . 1 . .
Cl Cl3 0.09065(2) -0.06574(2) 0.33366(3) 0.01344(5) Uani d . 1 . .
N N1 0.02397(8) 0.12427(8) 0.21533(9) 0.01062(16) Uani d . 1 . .
N N2 -0.01835(8) 0.10429(8) 0.41382(9) 0.01167(17) Uani d . 1 . .
H H2B -0.0739 0.1151 0.4482 0.014 Uiso calc R 1 . .
H H2A 0.0249 0.0730 0.4545 0.014 Uiso calc R 1 . .
N N3 -0.17010(8) 0.10130(8) 0.26043(9) 0.01160(17) Uani d . 1 . .
H H3A -0.2102 0.0679 0.2184 0.014 Uiso calc R 1 . .
H H3B -0.2036 0.1133 0.3168 0.014 Uiso calc R 1 . .
N N4 0.22326(9) 0.09829(9) 0.02885(9) 0.01396(19) Uani d . 1 . .
H H4A 0.2549 0.1396 -0.0103 0.017 Uiso calc R 1 . .
H H4B 0.1881 0.0575 -0.0091 0.017 Uiso calc R 1 . .
H H4C 0.2672 0.0656 0.0662 0.017 Uiso calc R 1 . .
C C5 0.09455(9) 0.08094(9) 0.14742(10) 0.01189(19) Uani d . 1 . .
H H5A 0.0583 0.0427 0.0983 0.014 Uiso calc R 1 . .
H H5B 0.1372 0.0377 0.1856 0.014 Uiso calc R 1 . .
C C1 0.07923(11) 0.18286(10) 0.28988(11) 0.0156(2) Uani d . 1 . .
H H1A 0.0927 0.2455 0.2614 0.019 Uiso calc R 1 . .
H H1B 0.1421 0.1522 0.3052 0.019 Uiso calc R 1 . .
C C3 -0.05095(10) 0.17878(10) 0.15695(11) 0.0154(2) Uani d . 1 . .
H H3C -0.0661 0.1448 0.0950 0.018 Uiso calc R 1 . .
H H3D -0.0243 0.2413 0.1398 0.018 Uiso calc R 1 . .
C C4 -0.14309(10) 0.19188(10) 0.21365(12) 0.0155(2) Uani d . 1 . .
H H4D -0.1331 0.2408 0.2647 0.019 Uiso calc R 1 . .
H H4E -0.1960 0.2129 0.1686 0.019 Uiso calc R 1 . .
C C2 0.02394(11) 0.19537(10) 0.38390(11) 0.0162(2) Uani d . 1 . .
H H2C 0.0682 0.2189 0.4365 0.019 Uiso calc R 1 . .
H H2D -0.0283 0.2423 0.3736 0.019 Uiso calc R 1 . .
C C6 0.15742(12) 0.15079(10) 0.09370(12) 0.0185(3) Uani d . 1 . .
H H6A 0.1162 0.1941 0.0541 0.022 Uiso calc R 1 . .
H H6B 0.1957 0.1887 0.1416 0.022 Uiso calc R 1 . .
O O1W 0.16704(14) 0.59698(11) 0.57048(15) 0.0440(5) Uani d D 1 . .
H H1WA 0.1880 0.6496 0.5480 0.053 Uiso d RD 1 . .
H H1WB 0.1240 0.6050 0.6150 0.053 Uiso d RD 1 . .
Cl Cl7 0.21905(2) 0.69611(2) 0.02866(3) 0.01468(5) Uani d . 1 . .
Cl Cl8 0.30749(3) 0.22405(2) 0.42426(3) 0.01559(6) Uani d . 1 . .

loop_
_atom_site_aniso_label
_atom_site_aniso_U_11
_atom_site_aniso_U_22
_atom_site_aniso_U_33
_atom_site_aniso_U_12
_atom_site_aniso_U_13
_atom_site_aniso_U_23
Rh2 0.00869(4) 0.00589(4) 0.00829(4) -0.00005(2) -0.00082(3) 0.00014(2)
Cl4 0.01259(11) 0.01427(12) 0.01383(13) 0.00339(9) 0.00147(9) -0.00073(9)
Cl5 0.01943(14) 0.01270(12) 0.01342(13) -0.00283(10) -0.00451(10) 0.00451(9)
Cl6 0.01406(12) 0.01173(12) 0.01772(14) -0.00389(9) -0.00425(10) 0.00080(10)
N5 0.0131(4) 0.0113(4) 0.0128(5) 0.0018(3) -0.0008(3) 0.0020(3)
N6 0.0156(5) 0.0122(4) 0.0123(5) -0.0047(4) -0.0014(3) 0.0008(3)
N7 0.0212(5) 0.0079(4) 0.0188(5) -0.0005(4) 0.0093(4) -0.0007(4)
N81 0.008(3) 0.0135(11) 0.0201(10) 0.002(2) 0.0063(18) 0.0006(8)
C11 0.0156(13) 0.010(2) 0.017(2) 0.0036(15) -0.0036(14) 0.0029(14)
C7 0.015(2) 0.0123(13) 0.0129(18) -0.0029(13) 0.0009(12) -0.0023(11)
C9 0.0148(9) 0.0105(8) 0.0126(9) -0.0014(6) 0.0004(7) -0.0029(6)
C13 0.0163(9) 0.0082(8) 0.0157(9) 0.0034(7) 0.0010(7) 0.0024(7)
C15 0.0104(9) 0.0115(9) 0.0140(10) 0.0025(7) 0.0020(8) 0.0018(7)
C17 0.0097(8) 0.0128(9) 0.0144(10) 0.0011(6) 0.0019(8) 0.0032(7)
N82 0.008(3) 0.0135(11) 0.0201(10) 0.002(2) 0.0063(18) 0.0006(8)
C12 0.0156(13) 0.010(2) 0.017(2) 0.0036(15) -0.0036(14) 0.0029(14)
C8 0.015(2) 0.0123(13) 0.0129(18) -0.0029(13) 0.0009(12) -0.0023(11)
C10 0.0157(12) 0.0090(11) 0.0170(13) -0.0014(9) -0.0004(10) -0.0027(9)
C14 0.0126(11) 0.0119(12) 0.0161(13) 0.0042(9) -0.0012(9) 0.0003(9)
C16 0.0155(14) 0.0123(12) 0.0118(14) 0.0002(10) 0.0027(11) -0.0015(10)
C18 0.0141(13) 0.0136(13) 0.0129(13) -0.0024(10) 0.0019(11) -0.0018(10)
Rh1 0.00765(4) 0.00523(4) 0.01013(4) -0.00032(2) -0.00141(3) -0.00011(2)
Cl1 0.01169(11) 0.01046(11) 0.01437(12) -0.00173(9) 0.00012(9) 0.00220(9)
Cl2 0.01728(13) 0.00891(11) 0.01422(13) -0.00154(9) -0.00346(10) -0.00250(9)
Cl3 0.01081(11) 0.01042(11) 0.01899(14) 0.00193(9) -0.00234(9) 0.00180(10)
N1 0.0113(4) 0.0078(4) 0.0128(4) -0.0003(3) 0.0010(3) 0.0000(3)
N2 0.0125(4) 0.0100(4) 0.0125(4) -0.0010(3) -0.0008(3) -0.0010(3)
N3 0.0106(4) 0.0095(4) 0.0146(5) 0.0004(3) -0.0017(3) 0.0008(3)
N4 0.0116(4) 0.0160(5) 0.0143(5) 0.0001(4) 0.0015(3) -0.0005(4)
C5 0.0125(5) 0.0092(4) 0.0141(5) -0.0001(4) 0.0016(4) 0.0001(4)
C1 0.0175(5) 0.0130(5) 0.0163(6) -0.0067(4) 0.0022(4) -0.0040(4)
C3 0.0162(5) 0.0126(5) 0.0174(6) 0.0032(4) 0.0019(4) 0.0050(4)
C4 0.0149(5) 0.0109(5) 0.0208(6) 0.0039(4) 0.0019(4) 0.0040(4)
C2 0.0211(6) 0.0117(5) 0.0159(6) -0.0053(4) 0.0022(4) -0.0041(4)
C6 0.0210(6) 0.0113(5) 0.0235(7) 0.0002(4) 0.0103(5) 0.0014(5)
O1W 0.0534(10) 0.0139(6) 0.0662(12) -0.0023(6) 0.0344(9) 0.0031(7)
Cl7 0.01501(12) 0.01145(12) 0.01767(14) -0.00112(9) 0.00213(10) -0.00116(10)
Cl8 0.02018(14) 0.01051(12) 0.01618(13) -0.00098(10) 0.00267(10) 0.00115(10)

loop_
_atom_type_symbol
_atom_type_description
_atom_type_scat_dispersion_real
_atom_type_scat_dispersion_imag
_atom_type_scat_source
C C 0.0033 0.0016 'International Tables Vol C Tables 4.2.6.8 and 6.1.1.4'
H H 0.0000 0.0000 'International Tables Vol C Tables 4.2.6.8 and 6.1.1.4'
N N 0.0061 0.0033 'International Tables Vol C Tables 4.2.6.8 and 6.1.1.4'
Cl Cl 0.1484 0.1585 'International Tables Vol C Tables 4.2.6.8 and 6.1.1.4'
Rh Rh -1.1178 0.9187 'International Tables Vol C Tables 4.2.6.8 and 6.1.1.4'
O O 0.0106 0.0060 'International Tables Vol C Tables 4.2.6.8 and 6.1.1.4'

loop_
_geom_angle_atom_site_label_1
_geom_angle_atom_site_label_2
_geom_angle_atom_site_label_3
_geom_angle_site_symmetry_1
_geom_angle_site_symmetry_3
_geom_angle
_geom_angle_publ_flag
N6 Rh2 N5 . . 94.21(5) ?
N6 Rh2 N7 . . 83.77(5) ?
N5 Rh2 N7 . . 83.74(5) ?
N6 Rh2 Cl4 . . 90.90(4) ?
N5 Rh2 Cl4 . . 89.68(3) ?
N7 Rh2 Cl4 . . 171.19(3) ?
N6 Rh2 Cl6 . . 178.74(4) ?
N5 Rh2 Cl6 . . 87.05(3) ?
N7 Rh2 Cl6 . . 96.26(4) ?
Cl4 Rh2 Cl6 . . 89.216(13) ?
N6 Rh2 Cl5 . . 84.96(4) ?
N5 Rh2 Cl5 . . 179.17(4) ?
N7 Rh2 Cl5 . . 96.24(4) ?
Cl4 Rh2 Cl5 . . 90.250(13) ?
Cl6 Rh2 Cl5 . . 93.777(12) ?
C11 N5 Rh2 . . 106.2(3) ?
C12 N5 Rh2 . . 115.1(5) ?
C11 N5 H5C . . 110.5 ?
C12 N5 H5C . . 110.1 ?
Rh2 N5 H5C . . 110.5 ?
C11 N5 H5D . . 110.5 ?
C12 N5 H5D . . 101.5 ?
Rh2 N5 H5D . . 110.5 ?
H5C N5 H5D . . 108.7 ?
C7 N6 Rh2 . . 115.0(2) ?
C8 N6 Rh2 . . 105.4(3) ?
C7 N6 H6C . . 108.5 ?
C8 N6 H6C . . 118.4 ?
Rh2 N6 H6C . . 108.5 ?
C7 N6 H6D . . 108.5 ?
C8 N6 H6D . . 108.2 ?
Rh2 N6 H6D . . 108.5 ?
H6C N6 H6D . . 107.5 ?
C13 N7 C15 . . 111.90(16) ?
C10 N7 C16 . . 112.5(2) ?
C13 N7 C9 . . 107.12(15) ?
C15 N7 C9 . . 107.18(17) ?
C10 N7 C14 . . 104.7(2) ?
C16 N7 C14 . . 104.2(2) ?
C10 N7 Rh2 . . 109.80(15) ?
C13 N7 Rh2 . . 107.78(12) ?
C15 N7 Rh2 . . 119.63(12) ?
C16 N7 Rh2 . . 121.67(15) ?
C9 N7 Rh2 . . 102.17(11) ?
C14 N7 Rh2 . . 101.84(13) ?
C17 N81 H81A . . 109.5 ?
C17 N81 H81B . . 109.5 ?
H81A N81 H81B . . 109.5 ?
C17 N81 H81C . . 109.5 ?
H81A N81 H81C . . 109.5 ?
H81B N81 H81C . . 109.5 ?
N5 C11 C13 . . 108.4(6) ?
N5 C11 H11A . . 110.0 ?
C13 C11 H11A . . 110.0 ?
N5 C11 H11B . . 110.0 ?
C13 C11 H11B . . 110.0 ?
H11A C11 H11B . . 108.4 ?
N6 C7 C9 . . 110.1(4) ?
N6 C7 H7A . . 109.6 ?
C9 C7 H7A . . 109.6 ?
N6 C7 H7B . . 109.6 ?
C9 C7 H7B . . 109.6 ?
H7A C7 H7B . . 108.1 ?
C7 C9 N7 . . 109.9(3) ?
C7 C9 H9A . . 109.7 ?
N7 C9 H9A . . 109.7 ?
C7 C9 H9B . . 109.7 ?
N7 C9 H9B . . 109.7 ?
H9A C9 H9B . . 108.2 ?
N7 C13 C11 . . 107.7(3) ?
N7 C13 H13A . . 110.2 ?
C11 C13 H13A . . 110.2 ?
N7 C13 H13B . . 110.2 ?
C11 C13 H13B . . 110.2 ?
H13A C13 H13B . . 108.5 ?
N7 C15 C17 . . 117.61(19) ?
N7 C15 H15A . . 107.9 ?
C17 C15 H15A . . 107.9 ?
N7 C15 H15B . . 107.9 ?
C17 C15 H15B . . 107.9 ?
H15A C15 H15B . . 107.2 ?
C15 C17 N81 . . 108.6(6) ?
C15 C17 H17A . . 110.0 ?
N81 C17 H17A . . 110.0 ?
C15 C17 H17B . . 110.0 ?
N81 C17 H17B . . 110.0 ?
H17A C17 H17B . . 108.3 ?
C18 N82 H82A . . 109.5 ?
C18 N82 H82B . . 109.5 ?
H82A N82 H82B . . 109.5 ?
C18 N82 H82C . . 109.5 ?
H82A N82 H82C . . 109.5 ?
H82B N82 H82C . . 109.5 ?
N5 C12 C14 . . 109.3(7) ?
N5 C12 H12A . . 109.8 ?
C14 C12 H12A . . 109.8 ?
N5 C12 H12B . . 109.8 ?
C14 C12 H12B . . 109.8 ?
H12A C12 H12B . . 108.3 ?
C10 C8 N6 . . 108.5(7) ?
C10 C8 H8A . . 110.0 ?
N6 C8 H8A . . 110.0 ?
C10 C8 H8B . . 110.0 ?
N6 C8 H8B . . 110.0 ?
H8A C8 H8B . . 108.4 ?
N7 C10 C8 . . 105.3(4) ?
N7 C10 H10A . . 110.7 ?
C8 C10 H10A . . 110.7 ?
N7 C10 H10B . . 110.7 ?
C8 C10 H10B . . 110.7 ?
H10A C10 H10B . . 108.8 ?
C12 C14 N7 . . 109.9(6) ?
C12 C14 H14A . . 109.7 ?
N7 C14 H14A . . 109.7 ?
C12 C14 H14B . . 109.7 ?
N7 C14 H14B . . 109.7 ?
H14A C14 H14B . . 108.2 ?
N7 C16 C18 . . 118.3(3) ?
N7 C16 H16A . . 107.7 ?
C18 C16 H16A . . 107.7 ?
N7 C16 H16B . . 107.7 ?
C18 C16 H16B . . 107.7 ?
H16A C16 H16B . . 107.1 ?
N82 C18 C16 . . 109.5(9) ?
N82 C18 H18A . . 109.8 ?
C16 C18 H18A . . 109.8 ?
N82 C18 H18B . . 109.8 ?
C16 C18 H18B . . 109.8 ?
H18A C18 H18B . . 108.2 ?
N2 Rh1 N3 . . 91.65(5) ?
N2 Rh1 N1 . . 85.27(5) ?
N3 Rh1 N1 . . 84.76(5) ?
N2 Rh1 Cl1 . . 90.64(3) ?
N3 Rh1 Cl1 . . 91.22(3) ?
N1 Rh1 Cl1 . . 174.17(3) ?
N2 Rh1 Cl3 . . 87.58(3) ?
N3 Rh1 Cl3 . . 178.79(3) ?
N1 Rh1 Cl3 . . 94.25(3) ?
Cl1 Rh1 Cl3 . . 89.722(12) ?
N2 Rh1 Cl2 . . 178.45(3) ?
N3 Rh1 Cl2 . . 89.02(3) ?
N1 Rh1 Cl2 . . 93.40(3) ?
Cl1 Rh1 Cl2 . . 90.746(12) ?
Cl3 Rh1 Cl2 . . 91.723(12) ?
C5 N1 C3 . . 109.57(11) ?
C5 N1 C1 . . 108.53(10) ?
C3 N1 C1 . . 113.87(11) ?
C5 N1 Rh1 . . 111.65(8) ?
C3 N1 Rh1 . . 106.83(8) ?
C1 N1 Rh1 . . 106.39(8) ?
C2 N2 Rh1 . . 110.91(9) ?
C2 N2 H2B . . 109.5 ?
Rh1 N2 H2B . . 109.5 ?
C2 N2 H2A . . 109.5 ?
Rh1 N2 H2A . . 109.5 ?
H2B N2 H2A . . 108.0 ?
C4 N3 Rh1 . . 111.17(8) ?
C4 N3 H3A . . 109.4 ?
Rh1 N3 H3A . . 109.4 ?
C4 N3 H3B . . 109.4 ?
Rh1 N3 H3B . . 109.4 ?
H3A N3 H3B . . 108.0 ?
C6 N4 H4A . . 109.5 ?
C6 N4 H4B . . 109.5 ?
H4A N4 H4B . . 109.5 ?
C6 N4 H4C . . 109.5 ?
H4A N4 H4C . . 109.5 ?
H4B N4 H4C . . 109.5 ?
N1 C5 C6 . . 114.70(11) ?
N1 C5 H5A . . 108.6 ?
C6 C5 H5A . . 108.6 ?
N1 C5 H5B . . 108.6 ?
C6 C5 H5B . . 108.6 ?
H5A C5 H5B . . 107.6 ?
N1 C1 C2 . . 112.17(11) ?
N1 C1 H1A . . 109.2 ?
C2 C1 H1A . . 109.2 ?
N1 C1 H1B . . 109.2 ?
C2 C1 H1B . . 109.2 ?
H1A C1 H1B . . 107.9 ?
N1 C3 C4 . . 111.65(11) ?
N1 C3 H3C . . 109.3 ?
C4 C3 H3C . . 109.3 ?
N1 C3 H3D . . 109.3 ?
C4 C3 H3D . . 109.3 ?
H3C C3 H3D . . 108.0 ?
N3 C4 C3 . . 109.49(11) ?
N3 C4 H4D . . 109.8 ?
C3 C4 H4D . . 109.8 ?
N3 C4 H4E . . 109.8 ?
C3 C4 H4E . . 109.8 ?
H4D C4 H4E . . 108.2 ?
N2 C2 C1 . . 109.82(11) ?
N2 C2 H2C . . 109.7 ?
C1 C2 H2C . . 109.7 ?
N2 C2 H2D . . 109.7 ?
C1 C2 H2D . . 109.7 ?
H2C C2 H2D . . 108.2 ?
N4 C6 C5 . . 108.85(12) ?
N4 C6 H6A . . 109.9 ?
C5 C6 H6A . . 109.9 ?
N4 C6 H6B . . 109.9 ?
C5 C6 H6B . . 109.9 ?
H6A C6 H6B . . 108.3 ?
H1WA O1W H1WB . . 112.1 ?

loop_
_geom_bond_atom_site_label_1
_geom_bond_atom_site_label_2
_geom_bond_site_symmetry_2
_geom_bond_distance
_geom_bond_publ_flag
Rh2 N6 . 2.0389(12) y
Rh2 N5 . 2.0510(12) y
Rh2 N7 . 2.0964(12) y
Rh2 Cl4 . 2.3522(3) y
Rh2 Cl6 . 2.3731(3) y
Rh2 Cl5 . 2.3735(3) y
N5 C11 . 1.482(12) ?
N5 C12 . 1.501(17) ?
N5 H5C . 0.9200 ?
N5 H5D . 0.9200 ?
N6 C7 . 1.434(7) ?
N6 C8 . 1.564(10) ?
N6 H6C . 0.9200 ?
N6 H6D . 0.9200 ?
N7 C10 . 1.435(3) ?
N7 C13 . 1.454(3) ?
N7 C15 . 1.465(3) ?
N7 C16 . 1.468(4) ?
N7 C9 . 1.591(3) ?
N7 C14 . 1.652(3) ?
N81 C17 . 1.527(13) ?
N81 H81A . 0.9100 ?
N81 H81B . 0.9100 ?
N81 H81C . 0.9100 ?
C11 C13 . 1.514(11) ?
C11 H11A . 0.9900 ?
C11 H11B . 0.9900 ?
C7 C9 . 1.529(5) ?
C7 H7A . 0.9900 ?
C7 H7B . 0.9900 ?
C9 H9A . 0.9900 ?
C9 H9B . 0.9900 ?
C13 H13A . 0.9900 ?
C13 H13B . 0.9900 ?
C15 C17 . 1.522(3) ?
C15 H15A . 0.9900 ?
C15 H15B . 0.9900 ?
C17 H17A . 0.9900 ?
C17 H17B . 0.9900 ?
N82 C18 . 1.44(2) ?
N82 H82A . 0.9100 ?
N82 H82B . 0.9100 ?
N82 H82C . 0.9100 ?
C12 C14 . 1.511(13) ?
C12 H12A . 0.9900 ?
C12 H12B . 0.9900 ?
C8 C10 . 1.513(11) ?
C8 H8A . 0.9900 ?
C8 H8B . 0.9900 ?
C10 H10A . 0.9900 ?
C10 H10B . 0.9900 ?
C14 H14A . 0.9900 ?
C14 H14B . 0.9900 ?
C16 C18 . 1.511(5) ?
C16 H16A . 0.9900 ?
C16 H16B . 0.9900 ?
C18 H18A . 0.9900 ?
C18 H18B . 0.9900 ?
Rh1 N2 . 2.0402(11) y
Rh1 N3 . 2.0420(11) y
Rh1 N1 . 2.0820(11) y
Rh1 Cl1 . 2.3626(3) y
Rh1 Cl3 . 2.3652(3) y
Rh1 Cl2 . 2.3718(3) y
N1 C5 . 1.4901(18) ?
N1 C3 . 1.5054(18) ?
N1 C1 . 1.5074(18) ?
N2 C2 . 1.4793(18) ?
N2 H2B . 0.9200 ?
N2 H2A . 0.9200 ?
N3 C4 . 1.4860(18) ?
N3 H3A . 0.9200 ?
N3 H3B . 0.9200 ?
N4 C6 . 1.4816(19) ?
N4 H4A . 0.9100 ?
N4 H4B . 0.9100 ?
N4 H4C . 0.9100 ?
C5 C6 . 1.516(2) ?
C5 H5A . 0.9900 ?
C5 H5B . 0.9900 ?
C1 C2 . 1.515(2) ?
C1 H1A . 0.9900 ?
C1 H1B . 0.9900 ?
C3 C4 . 1.513(2) ?
C3 H3C . 0.9900 ?
C3 H3D . 0.9900 ?
C4 H4D . 0.9900 ?
C4 H4E . 0.9900 ?
C2 H2C . 0.9900 ?
C2 H2D . 0.9900 ?
C6 H6A . 0.9900 ?
C6 H6B . 0.9900 ?
O1W H1WA . 0.8603 ?
O1W H1WB . 0.8650 ?

loop_
_geom_hbond_atom_site_label_D
_geom_hbond_atom_site_label_H
_geom_hbond_atom_site_label_A
_geom_hbond_site_symmetry_A
_geom_hbond_distance_DH
_geom_hbond_distance_HA
_geom_hbond_distance_DA
_geom_hbond_angle_DHA
N3 H3B Cl7 2_545 0.92 2.42 3.2560(13) 150.4
N3 H3A Cl4 2_545 0.92 2.47 3.3279(12) 155.4
N2 H2B Cl7 2_545 0.92 2.34 3.1744(12) 151.2
N5 H5D Cl8 . 0.92 2.45 3.3452(13) 165.6
N4 H4A Cl8 4_565 0.91 2.26 3.1322(13) 161.0
N5 H5C Cl4 3_666 0.92 2.75 3.5319(12) 143.1
N6 H6D Cl1 2 0.92 2.62 3.4354(13) 147.8
N4 H4C Cl6 2_645 0.91 2.35 3.1729(13) 150.2
N81 H81B Cl7 3_665 0.91 2.24 3.109(14) 158.5
O1W H1WA Cl7 4_576 0.86 2.25 3.0797(15) 162.6
N2 H2A Cl1 3_556 0.92 2.62 3.4348(12) 147.7
N6 H6C Cl8 . 0.92 2.36 3.2199(13) 155.7

loop_
_geom_torsion_atom_site_label_1
_geom_torsion_atom_site_label_2
_geom_torsion_atom_site_label_3
_geom_torsion_atom_site_label_4
_geom_torsion_site_symmetry_1
_geom_torsion_site_symmetry_2
_geom_torsion_site_symmetry_3
_geom_torsion_site_symmetry_4
_geom_torsion
_geom_torsion_publ_flag
N6 Rh2 N5 C11 . . . . 102.0(4) ?
N7 Rh2 N5 C11 . . . . 18.7(4) ?
Cl4 Rh2 N5 C11 . . . . -167.1(4) ?
Cl6 Rh2 N5 C11 . . . . -77.9(4) ?
N6 Rh2 N5 C12 . . . . 96.3(6) ?
N7 Rh2 N5 C12 . . . . 13.1(6) ?
Cl4 Rh2 N5 C12 . . . . -172.8(6) ?
Cl6 Rh2 N5 C12 . . . . -83.5(6) ?
N5 Rh2 N6 C7 . . . . -92.1(3) ?
N7 Rh2 N6 C7 . . . . -8.9(3) ?
Cl4 Rh2 N6 C7 . . . . 178.1(3) ?
Cl5 Rh2 N6 C7 . . . . 87.9(3) ?
N5 Rh2 N6 C8 . . . . -98.1(4) ?
N7 Rh2 N6 C8 . . . . -14.9(4) ?
Cl4 Rh2 N6 C8 . . . . 172.1(4) ?
Cl5 Rh2 N6 C8 . . . . 81.9(4) ?
N6 Rh2 N7 C10 . . . . -15.86(17) ?
N5 Rh2 N7 C10 . . . . 79.09(17) ?
Cl6 Rh2 N7 C10 . . . . 165.41(16) ?
Cl5 Rh2 N7 C10 . . . . -100.08(16) ?
N6 Rh2 N7 C13 . . . . -83.64(13) ?
N5 Rh2 N7 C13 . . . . 11.31(13) ?
Cl6 Rh2 N7 C13 . . . . 97.63(12) ?
Cl5 Rh2 N7 C13 . . . . -167.86(12) ?
N6 Rh2 N7 C15 . . . . 147.09(17) ?
N5 Rh2 N7 C15 . . . . -117.96(17) ?
Cl6 Rh2 N7 C15 . . . . -31.64(16) ?
Cl5 Rh2 N7 C15 . . . . 62.87(16) ?
N6 Rh2 N7 C16 . . . . 118.5(2) ?
N5 Rh2 N7 C16 . . . . -146.5(2) ?
Cl6 Rh2 N7 C16 . . . . -60.2(2) ?
Cl5 Rh2 N7 C16 . . . . 34.3(2) ?
N6 Rh2 N7 C9 . . . . 29.04(11) ?
N5 Rh2 N7 C9 . . . . 123.98(11) ?
Cl6 Rh2 N7 C9 . . . . -149.69(10) ?
Cl5 Rh2 N7 C9 . . . . -55.18(10) ?
N6 Rh2 N7 C14 . . . . -126.39(14) ?
N5 Rh2 N7 C14 . . . . -31.44(14) ?
Cl6 Rh2 N7 C14 . . . . 54.89(13) ?
Cl5 Rh2 N7 C14 . . . . 149.40(13) ?
Rh2 N5 C11 C13 . . . . -45.3(4) ?
Rh2 N6 C7 C9 . . . . -15.9(5) ?
N6 C7 C9 N7 . . . . 41.9(5) ?
C13 N7 C9 C7 . . . . 67.3(3) ?
C15 N7 C9 C7 . . . . -172.5(3) ?
Rh2 N7 C9 C7 . . . . -45.9(3) ?
C15 N7 C13 C11 . . . . 94.9(5) ?
C9 N7 C13 C11 . . . . -147.9(4) ?
Rh2 N7 C13 C11 . . . . -38.6(4) ?
N5 C11 C13 N7 . . . . 57.2(4) ?
C13 N7 C15 C17 . . . . -174.9(2) ?
C9 N7 C15 C17 . . . . 67.9(3) ?
Rh2 N7 C15 C17 . . . . -47.5(3) ?
N7 C15 C17 N81 . . . . -173.4(6) ?
Rh2 N5 C12 C14 . . . . 12.4(11) ?
Rh2 N6 C8 C10 . . . . 43.2(5) ?
C16 N7 C10 C8 . . . . -95.7(4) ?
C9 N7 C10 C8 . . . . -43.9(4) ?
C14 N7 C10 C8 . . . . 151.7(4) ?
Rh2 N7 C10 C8 . . . . 43.1(4) ?
N6 C8 C10 N7 . . . . -57.6(5) ?
N5 C12 C14 N7 . . . . -40.2(10) ?
C10 N7 C14 C12 . . . . -66.4(6) ?
C16 N7 C14 C12 . . . . 175.3(6) ?
Rh2 N7 C14 C12 . . . . 47.9(6) ?
C10 N7 C16 C18 . . . . 176.1(3) ?
C14 N7 C16 C18 . . . . -71.1(4) ?
Rh2 N7 C16 C18 . . . . 42.8(4) ?
N7 C16 C18 N82 . . . . -176.3(8) ?
N2 Rh1 N1 C5 . . . . 132.69(9) ?
N3 Rh1 N1 C5 . . . . -135.22(9) ?
Cl3 Rh1 N1 C5 . . . . 45.47(8) ?
Cl2 Rh1 N1 C5 . . . . -46.51(8) ?
N2 Rh1 N1 C3 . . . . -107.53(9) ?
N3 Rh1 N1 C3 . . . . -15.44(9) ?
Cl3 Rh1 N1 C3 . . . . 165.25(8) ?
Cl2 Rh1 N1 C3 . . . . 73.27(8) ?
N2 Rh1 N1 C1 . . . . 14.44(9) ?
N3 Rh1 N1 C1 . . . . 106.54(9) ?
Cl3 Rh1 N1 C1 . . . . -72.77(8) ?
Cl2 Rh1 N1 C1 . . . . -164.76(8) ?
N3 Rh1 N2 C2 . . . . -75.84(10) ?
N1 Rh1 N2 C2 . . . . 8.76(9) ?
Cl1 Rh1 N2 C2 . . . . -167.08(9) ?
Cl3 Rh1 N2 C2 . . . . 103.23(9) ?
N2 Rh1 N3 C4 . . . . 76.85(10) ?
N1 Rh1 N3 C4 . . . . -8.24(9) ?
Cl1 Rh1 N3 C4 . . . . 167.53(9) ?
Cl2 Rh1 N3 C4 . . . . -101.75(9) ?
C3 N1 C5 C6 . . . . 66.79(15) ?
C1 N1 C5 C6 . . . . -58.10(15) ?
Rh1 N1 C5 C6 . . . . -175.06(10) ?
C5 N1 C1 C2 . . . . -155.76(12) ?
C3 N1 C1 C2 . . . . 81.92(15) ?
Rh1 N1 C1 C2 . . . . -35.48(14) ?
C5 N1 C3 C4 . . . . 157.88(12) ?
C1 N1 C3 C4 . . . . -80.38(15) ?
Rh1 N1 C3 C4 . . . . 36.77(13) ?
Rh1 N3 C4 C3 . . . . 30.36(14) ?
N1 C3 C4 N3 . . . . -45.09(16) ?
Rh1 N2 C2 C1 . . . . -30.32(14) ?
N1 C1 C2 N2 . . . . 44.48(17) ?
N1 C5 C6 N4 . . . . -179.70(12) ?
